data_4510838
loop_
_publ_author_name
'D\'iez, Josefina'
'Gimeno, Jos\'e'
'Lled\'os, Agust\'i'
'Su\'arez, Francisco J.'
'Vicent, Cristian'

_publ_section_title
;
 Imidazole Based Ruthenium(IV) Complexes as Highly Efficient Bifunctional
 Catalysts for the Redox Isomerization of Allylic Alcohols in Aqueous
 Medium: Water as Cooperating Ligand
;
_journal_issue 10
_journal_name_full 'ACS Catalysis'
_journal_page_first 2087
_journal_paper_doi 10.1021/cs300369j
_journal_volume 2
_journal_year 2012
_chemical_compound_source synthesis
_chemical_formula_moiety 'C17 H22 Cl2 N2 Ru'
_chemical_formula_sum 'C17 H22 Cl2 N2 Ru'
_chemical_formula_weight 426.34
_chemical_name_systematic
;
 ?
;
_space_group_IT_number 61
_symmetry_cell_setting orthorhombic
_symmetry_Int_Tables_number 61
_symmetry_space_group_name_Hall '-P 2ac 2ab'
_symmetry_space_group_name_H-M 'P b c a'
_atom_sites_solution_hydrogens geom
_atom_sites_solution_primary direct
_atom_sites_solution_secondary difmap
_audit_creation_method SHELXL-97
_cell_angle_alpha 90.00
_cell_angle_beta 90.00
_cell_angle_gamma 90.00
_cell_formula_units_Z 8
_cell_length_a 14.9645(1)
_cell_length_b 14.1657(1)
_cell_length_c 15.9196(1)
_cell_measurement_reflns_used 13871
_cell_measurement_temperature 293(2)
_cell_measurement_theta_max 73.7280
_cell_measurement_theta_min 2.9483
_cell_volume 3374.68(4)
_computing_cell_refinement
;
CrysAlisPro, Oxford Diffraction Ltd.,
Version 1.171.33.41 (release 06-05-2009 CrysAlis171 .NET)
(compiled May  6 2009,17:20:42)
;
_computing_data_collection
;
CrysAlisPro, Oxford Diffraction Ltd.,
Version 1.171.33.41 (release 06-05-2009 CrysAlis171 .NET)
(compiled May  6 2009,17:20:42)
;
_computing_data_reduction
;
CrysAlisPro, Oxford Diffraction Ltd.,
Version 1.171.33.41 (release 06-05-2009 CrysAlis171 .NET)
(compiled May  6 2009,17:20:42)
;
_computing_molecular_graphics 'PLATON (Spek, 2007), Ortep-3 for Windows (Farrugia, 1997)'
_computing_publication_material 'WinGX publication routines (Farrugia, 1999)'
_computing_structure_refinement 'SHELXL-97 (Sheldrick, 2008)'
_computing_structure_solution 'DIRDIF-99 (Beurskens, 1999)'
_diffrn_ambient_temperature 293(2)
_diffrn_detector_area_resol_mean 8.2640
_diffrn_measured_fraction_theta_full 0.997
_diffrn_measured_fraction_theta_max 0.997
_diffrn_measurement_device
; 
165 mm Onyx CCD detector in \k-geometry diffractometer
;
_diffrn_measurement_device_type 'Xcalibur, Onyx, Nova'
_diffrn_measurement_method '\w scans'
_diffrn_radiation_monochromator graphite
_diffrn_radiation_source 'Nova (Cu) X-ray Source'
_diffrn_radiation_type CuK\a
_diffrn_radiation_wavelength 1.54184
_diffrn_reflns_av_R_equivalents 0.0222
_diffrn_reflns_av_sigmaI/netI 0.0121
_diffrn_reflns_limit_h_max 13
_diffrn_reflns_limit_h_min -18
_diffrn_reflns_limit_k_max 17
_diffrn_reflns_limit_k_min -17
_diffrn_reflns_limit_l_max 19
_diffrn_reflns_limit_l_min -19
_diffrn_reflns_number 17165
_diffrn_reflns_theta_full 73.87
_diffrn_reflns_theta_max 73.87
_diffrn_reflns_theta_min 5.12
_exptl_absorpt_coefficient_mu 10.399
_exptl_absorpt_correction_T_max 1.00000
_exptl_absorpt_correction_T_min 0.32584
_exptl_absorpt_correction_type multi-scan
_exptl_absorpt_process_details
;
CrysAlisPro, Oxford Diffraction Ltd.,
Version 1.171.33.41 (release 06-05-2009 CrysAlis171 .NET)
(compiled May  6 2009,17:20:42)
Empirical absorption correction using spherical harmonics,
 implemented in SCALE3 ABSPACK scaling algorithm.
;
_exptl_crystal_colour Orange
_exptl_crystal_density_diffrn 1.678
_exptl_crystal_density_method 'not measured'
_exptl_crystal_description prism
_exptl_crystal_F_000 1728
_exptl_crystal_size_max 0.203
_exptl_crystal_size_mid 0.091
_exptl_crystal_size_min 0.052
_refine_diff_density_max 0.316
_refine_diff_density_min -0.659
_refine_diff_density_rms 0.057
_refine_ls_extinction_method none
_refine_ls_goodness_of_fit_ref 1.035
_refine_ls_hydrogen_treatment mixed
_refine_ls_matrix_type full
_refine_ls_number_parameters 287
_refine_ls_number_reflns 3415
_refine_ls_number_restraints 0
_refine_ls_restrained_S_all 1.035
_refine_ls_R_factor_all 0.0218
_refine_ls_R_factor_gt 0.0208
_refine_ls_shift/su_max 0.001
_refine_ls_shift/su_mean 0.000
_refine_ls_structure_factor_coef Fsqd
_refine_ls_weighting_details 'calc w=1/[\s^2^(Fo^2^)+(0.0337P)^2^+1.7322P] where P=(Fo^2^+2Fc^2^)/3'
_refine_ls_weighting_scheme calc
_refine_ls_wR_factor_gt 0.0550
_refine_ls_wR_factor_ref 0.0556
_reflns_number_gt 3270
_reflns_number_total 3415
_reflns_threshold_expression >2\s(I)
_cod_data_source_file cs300369j_si_002.cif
_cod_data_source_block 1b
_cod_depositor_comments
;
The following automatic conversions were performed:

'_exptl_absorpt_correction_type' value 'multi scan' changed to
'multi-scan' according to
/usr/data/users/saulius/automatic-downloads/retrospective/ACS/lib/dictionaries/cif_core.dic
dictionary named 'cif_core.dic' version 2.4.2 from 2011-04-26.

Automatic conversion script
Id: cif_fix_values 2281 2013-09-26 08:29:07Z andrius 
;
_cod_database_code 4510838

loop_
_symmetry_equiv_pos_as_xyz
'x, y, z'
'-x+1/2, y+1/2, z'
'x, -y+1/2, z+1/2'
'-x+1/2, -y, z+1/2'
'-x, -y, -z'
'x-1/2, -y-1/2, -z'
'-x, y-1/2, -z-1/2'
'x-1/2, y, -z-1/2'

loop_
_atom_site_label
_atom_site_type_symbol
_atom_site_fract_x
_atom_site_fract_y
_atom_site_fract_z
_atom_site_U_iso_or_equiv
_atom_site_adp_type
_atom_site_occupancy
_atom_site_symmetry_multiplicity
_atom_site_calc_flag
C1 C 0.24940(14) 0.18221(16) 0.85073(14) 0.0413(4) Uani 1 1 d
C2 C 0.29742(13) 0.10390(15) 0.82147(14) 0.0372(4) Uani 1 1 d
C3 C 0.31055(17) 0.0193(2) 0.87629(18) 0.0514(6) Uani 1 1 d
C4 C 0.32489(12) 0.10680(17) 0.73705(14) 0.0344(5) Uani 1 1 d
C5 C 0.36160(14) 0.02413(14) 0.68828(15) 0.0400(4) Uani 1 1 d
C6 C 0.31039(15) 0.02406(15) 0.60594(14) 0.0407(5) Uani 1 1 d
C7 C 0.21361(13) 0.02939(12) 0.63177(12) 0.0323(4) Uani 1 1 d
C8 C 0.14942(14) 0.09301(13) 0.59939(12) 0.0354(4) Uani 1 1 d
C9 C 0.1679(2) 0.1592(2) 0.52745(16) 0.0523(6) Uani 1 1 d
C10 C 0.06859(13) 0.09864(16) 0.64349(13) 0.0381(4) Uani 1 1 d
C11 C 0.02597(14) 0.27533(14) 0.76523(12) 0.0348(4) Uani 1 1 d
C12 C -0.03680(12) 0.26456(13) 0.88962(13) 0.0341(4) Uani 1 1 d
C13 C -0.08704(14) 0.27427(17) 0.96299(15) 0.0440(5) Uani 1 1 d
C14 C -0.07048(14) 0.21083(18) 1.02647(14) 0.0453(5) Uani 1 1 d
C15 C -0.00607(15) 0.13996(16) 1.01807(14) 0.0404(4) Uani 1 1 d
C16 C 0.04429(13) 0.13054(13) 0.94545(13) 0.0327(4) Uani 1 1 d
C17 C 0.02872(11) 0.19393(12) 0.88054(11) 0.0287(3) Uani 1 1 d
Cl1 Cl 0.21451(3) 0.28089(3) 0.68136(3) 0.04250(12) Uani 1 1 d
Cl2 Cl 0.12107(3) -0.01753(3) 0.80077(3) 0.03362(10) Uani 1 1 d
N1 N 0.06716(10) 0.20299(10) 0.80036(9) 0.0292(3) Uani 1 1 d
N2 N -0.03601(11) 0.31420(12) 0.81534(12) 0.0384(4) Uani 1 1 d
Ru1 Ru 0.175387(8) 0.128166(9) 0.737465(9) 0.02415(6) Uani 1 1 d
H1A H 0.2561(19) 0.248(2) 0.8266(17) 0.058(7) Uiso 1 1 d
H1B H 0.2212(17) 0.1751(18) 0.9015(18) 0.047(7) Uiso 1 1 d
H2N H -0.0688(18) 0.3594(19) 0.7967(19) 0.051(8) Uiso 1 1 d
H3A H 0.3040(18) -0.036(2) 0.8474(19) 0.056(8) Uiso 1 1 d
H3B H 0.373(2) 0.019(2) 0.892(2) 0.081(10) Uiso 1 1 d
H3C H 0.272(2) 0.015(3) 0.921(2) 0.093(12) Uiso 1 1 d
H4 H 0.3387(16) 0.1659(19) 0.7098(17) 0.043(6) Uiso 1 1 d
H5A H 0.4229(18) 0.0279(19) 0.6828(17) 0.054(7) Uiso 1 1 d
H5B H 0.3520(18) -0.0336(19) 0.7166(17) 0.047(7) Uiso 1 1 d
H6A H 0.3199(15) -0.0345(18) 0.5751(17) 0.045(7) Uiso 1 1 d
H6B H 0.3263(14) 0.0771(18) 0.5750(16) 0.039(6) Uiso 1 1 d
H7 H 0.1913(14) -0.0293(17) 0.6589(15) 0.036(6) Uiso 1 1 d
H9A H 0.132(2) 0.222(2) 0.533(2) 0.077(9) Uiso 1 1 d
H9B H 0.141(3) 0.130(3) 0.477(3) 0.120(16) Uiso 1 1 d
H9C H 0.227(3) 0.170(3) 0.518(2) 0.098(13) Uiso 1 1 d
H10A H 0.0310(17) 0.1476(18) 0.6281(16) 0.042(6) Uiso 1 1 d
H10B H 0.0425(17) 0.0412(19) 0.6727(16) 0.049(7) Uiso 1 1 d
H11 H 0.0384(15) 0.2966(15) 0.7117(15) 0.034(6) Uiso 1 1 d
H13 H -0.1299(18) 0.3198(19) 0.9656(18) 0.055(7) Uiso 1 1 d
H14 H -0.1055(18) 0.2141(19) 1.0742(18) 0.056(7) Uiso 1 1 d
H15 H 0.0032(17) 0.0985(17) 1.0665(17) 0.047(6) Uiso 1 1 d
H16 H 0.0826(17) 0.0838(18) 0.9412(16) 0.047(7) Uiso 1 1 d

loop_
_atom_site_aniso_label
_atom_site_aniso_U_11
_atom_site_aniso_U_22
_atom_site_aniso_U_33
_atom_site_aniso_U_23
_atom_site_aniso_U_13
_atom_site_aniso_U_12
C1 0.0330(9) 0.0485(11) 0.0423(11) -0.0111(9) -0.0077(9) -0.0041(9)
C2 0.0241(8) 0.0408(10) 0.0469(11) 0.0002(9) -0.0057(8) -0.0045(8)
C3 0.0412(12) 0.0631(16) 0.0499(14) 0.0145(12) -0.0074(11) 0.0044(11)
C4 0.0236(10) 0.0306(10) 0.0491(13) 0.0036(9) 0.0015(7) -0.0029(7)
C5 0.0299(10) 0.0334(10) 0.0568(12) 0.0044(9) 0.0086(9) 0.0051(8)
C6 0.0434(11) 0.0349(10) 0.0439(11) 0.0019(9) 0.0145(9) 0.0076(8)
C7 0.0392(10) 0.0258(8) 0.0319(9) -0.0030(7) 0.0045(7) 0.0025(7)
C8 0.0444(10) 0.0328(9) 0.0288(9) -0.0049(7) -0.0034(8) 0.0037(8)
C9 0.0719(17) 0.0487(13) 0.0362(11) 0.0071(10) 0.0029(11) 0.0147(12)
C10 0.0356(10) 0.0406(10) 0.0383(10) -0.0060(8) -0.0093(8) 0.0062(8)
C11 0.0364(10) 0.0302(9) 0.0378(11) 0.0010(7) -0.0001(8) 0.0053(8)
C12 0.0289(8) 0.0332(9) 0.0401(10) -0.0096(8) -0.0023(8) 0.0037(7)
C13 0.0316(9) 0.0514(12) 0.0489(12) -0.0177(10) 0.0022(9) 0.0074(9)
C14 0.0373(11) 0.0619(14) 0.0367(10) -0.0140(10) 0.0064(9) -0.0041(10)
C15 0.0395(11) 0.0483(11) 0.0333(10) -0.0040(9) -0.0001(9) -0.0060(9)
C16 0.0308(9) 0.0336(9) 0.0339(9) -0.0037(7) -0.0013(8) 0.0005(7)
C17 0.0259(8) 0.0288(8) 0.0315(8) -0.0068(7) -0.0008(7) 0.0003(7)
Cl1 0.0465(3) 0.0239(2) 0.0571(3) 0.00537(18) 0.0106(2) -0.00046(18)
Cl2 0.0352(2) 0.02637(19) 0.0393(2) 0.00048(16) 0.00636(17) -0.00397(16)
N1 0.0287(7) 0.0268(7) 0.0322(7) -0.0015(6) 0.0019(6) 0.0045(6)
N2 0.0362(8) 0.0318(8) 0.0474(9) -0.0032(7) -0.0016(8) 0.0116(7)
Ru1 0.02294(9) 0.02009(9) 0.02942(10) -0.00121(4) 0.00131(4) 0.00000(4)

loop_
_atom_type_symbol
_atom_type_description
_atom_type_scat_dispersion_real
_atom_type_scat_dispersion_imag
_atom_type_scat_source
C C 0.0181 0.0091 'International Tables Vol C Tables 4.2.6.8 and 6.1.1.4'
H H 0.0000 0.0000 'International Tables Vol C Tables 4.2.6.8 and 6.1.1.4'
Cl Cl 0.3639 0.7018 'International Tables Vol C Tables 4.2.6.8 and 6.1.1.4'
N N 0.0311 0.0180 'International Tables Vol C Tables 4.2.6.8 and 6.1.1.4'
Ru Ru 0.0552 3.2960 'International Tables Vol C Tables 4.2.6.8 and 6.1.1.4'

loop_
_geom_angle_atom_site_label_1
_geom_angle_atom_site_label_2
_geom_angle_atom_site_label_3
_geom_angle
C2 C1 Ru1 73.55(12)
C2 C1 H1A 123.5(16)
Ru1 C1 H1A 93.3(16)
C2 C1 H1B 116.2(16)
Ru1 C1 H1B 116.2(16)
H1A C1 H1B 119(2)
C1 C2 C4 116.4(2)
C1 C2 C3 120.5(2)
C4 C2 C3 122.9(2)
C1 C2 Ru1 70.51(11)
C4 C2 Ru1 70.76(11)
C3 C2 Ru1 124.48(15)
C2 C3 H3A 112.3(19)
C2 C3 H3B 107(2)
H3A C3 H3B 103(3)
C2 C3 H3C 115(2)
H3A C3 H3C 105(3)
H3B C3 H3C 114(3)
C2 C4 C5 125.1(2)
C2 C4 Ru1 73.22(11)
C5 C4 Ru1 117.80(14)
C2 C4 H4 121.2(16)
C5 C4 H4 111.3(16)
Ru1 C4 H4 95.6(15)
C4 C5 C6 105.13(16)
C4 C5 H5A 111.4(17)
C6 C5 H5A 114.9(17)
C4 C5 H5B 111.7(16)
C6 C5 H5B 109.6(16)
H5A C5 H5B 104(2)
C7 C6 C5 104.44(17)
C7 C6 H6A 108.7(13)
C5 C6 H6A 111.2(15)
C7 C6 H6B 110.5(14)
C5 C6 H6B 109.2(15)
H6A C6 H6B 113(2)
C8 C7 C6 125.80(18)
C8 C7 Ru1 72.85(10)
C6 C7 Ru1 118.48(14)
C8 C7 H7 117.6(13)
C6 C7 H7 113.5(13)
Ru1 C7 H7 96.3(14)
C10 C8 C7 116.11(18)
C10 C8 C9 120.3(2)
C7 C8 C9 123.3(2)
C10 C8 Ru1 69.67(11)
C7 C8 Ru1 70.92(10)
C9 C8 Ru1 124.35(16)
C8 C9 H9A 112.0(19)
C8 C9 H9B 107(3)
H9A C9 H9B 103(3)
C8 C9 H9C 114(3)
H9A C9 H9C 112(3)
H9B C9 H9C 109(4)
C8 C10 Ru1 74.21(11)
C8 C10 H10A 115.8(15)
Ru1 C10 H10A 118.2(16)
C8 C10 H10B 121.0(15)
Ru1 C10 H10B 96.8(15)
H10A C10 H10B 119(2)
N1 C11 N2 112.92(17)
N1 C11 H11 123.4(14)
N2 C11 H11 123.7(14)
N2 C12 C13 132.34(18)
N2 C12 C17 105.59(16)
C13 C12 C17 122.07(19)
C14 C13 C12 117.0(2)
C14 C13 H13 123.8(18)
C12 C13 H13 119.2(18)
C13 C14 C15 121.6(2)
C13 C14 H14 118.0(17)
C15 C14 H14 120.4(17)
C16 C15 C14 121.6(2)
C16 C15 H15 121.5(15)
C14 C15 H15 116.9(15)
C15 C16 C17 117.85(18)
C15 C16 H16 119.4(17)
C17 C16 H16 122.7(17)
C16 C17 N1 131.76(16)
C16 C17 C12 119.98(17)
N1 C17 C12 108.26(16)
C11 N1 C17 105.33(15)
C11 N1 Ru1 122.00(13)
C17 N1 Ru1 132.60(12)
C11 N2 C12 107.89(16)
C11 N2 H2N 120(2)
C12 N2 H2N 132(2)
N1 Ru1 C10 82.34(7)
N1 Ru1 C1 80.34(7)
C10 Ru1 C1 162.67(8)
N1 Ru1 C4 143.42(7)
C10 Ru1 C4 133.12(8)
C1 Ru1 C4 63.91(8)
N1 Ru1 C7 146.16(6)
C10 Ru1 C7 64.27(7)
C1 Ru1 C7 133.00(8)
C4 Ru1 C7 70.39(8)
N1 Ru1 C8 114.91(7)
C10 Ru1 C8 36.12(8)
C1 Ru1 C8 158.09(8)
C4 Ru1 C8 97.84(8)
C7 Ru1 C8 36.22(7)
N1 Ru1 C2 113.42(7)
C10 Ru1 C2 159.37(8)
C1 Ru1 C2 35.95(8)
C4 Ru1 C2 36.02(8)
C7 Ru1 C2 98.05(7)
C8 Ru1 C2 131.62(8)
N1 Ru1 Cl1 85.08(4)
C10 Ru1 Cl1 95.38(6)
C1 Ru1 Cl1 82.65(6)
C4 Ru1 Cl1 83.03(6)
C7 Ru1 Cl1 102.59(5)
C8 Ru1 Cl1 83.15(5)
C2 Ru1 Cl1 99.05(5)
N1 Ru1 Cl2 88.51(4)
C10 Ru1 Cl2 83.07(6)
C1 Ru1 Cl2 96.95(6)
C4 Ru1 Cl2 102.61(6)
C7 Ru1 Cl2 82.42(5)
C8 Ru1 Cl2 99.00(5)
C2 Ru1 Cl2 84.11(5)
Cl1 Ru1 Cl2 173.561(17)

loop_
_geom_bond_atom_site_label_1
_geom_bond_atom_site_label_2
_geom_bond_distance
C1 C2 1.401(3)
C1 Ru1 2.250(2)
C1 H1A 1.01(3)
C1 H1B 0.92(3)
C2 C4 1.406(3)
C2 C3 1.495(3)
C2 Ru1 2.2894(19)
C3 H3A 0.91(3)
C3 H3B 0.97(3)
C3 H3C 0.92(4)
C4 C5 1.509(3)
C4 Ru1 2.2576(18)
C4 H4 0.97(3)
C5 C6 1.518(3)
C5 H5A 0.92(3)
C5 H5B 0.94(3)
C6 C7 1.507(3)
C6 H6A 0.97(3)
C6 H6B 0.93(3)
C7 C8 1.414(3)
C7 Ru1 2.2619(17)
C7 H7 0.99(2)
C8 C10 1.401(3)
C8 C9 1.506(3)
C8 Ru1 2.2870(18)
C9 H9A 1.03(3)
C9 H9B 0.99(5)
C9 H9C 0.91(4)
C10 Ru1 2.2287(19)
C10 H10A 0.93(3)
C10 H10B 1.01(3)
C11 N1 1.320(2)
C11 N2 1.342(3)
C11 H11 0.92(2)
C12 N2 1.376(3)
C12 C13 1.396(3)
C12 C17 1.408(2)
C13 C14 1.375(4)
C13 H13 0.91(3)
C14 C15 1.398(3)
C14 H14 0.92(3)
C15 C16 1.386(3)
C15 H15 0.98(3)
C16 C17 1.389(3)
C16 H16 0.88(3)
C17 N1 1.406(2)
Cl1 Ru1 2.4127(4)
Cl2 Ru1 2.4363(4)
N1 Ru1 2.1792(14)
N2 H2N 0.86(3)

loop_
_geom_torsion_atom_site_label_1
_geom_torsion_atom_site_label_2
_geom_torsion_atom_site_label_3
_geom_torsion_atom_site_label_4
_geom_torsion
Ru1 C1 C2 C4 55.54(16)
Ru1 C1 C2 C3 -119.24(19)
C1 C2 C4 C5 -167.96(18)
C3 C2 C4 C5 6.7(3)
Ru1 C2 C4 C5 -112.55(19)
C1 C2 C4 Ru1 -55.41(16)
C3 C2 C4 Ru1 119.2(2)
C2 C4 C5 C6 131.9(2)
Ru1 C4 C5 C6 43.5(2)
C4 C5 C6 C7 -50.5(2)
C5 C6 C7 C8 130.6(2)
C5 C6 C7 Ru1 41.9(2)
C6 C7 C8 C10 -167.77(19)
Ru1 C7 C8 C10 -54.64(15)
C6 C7 C8 C9 6.0(3)
Ru1 C7 C8 C9 119.1(2)
C6 C7 C8 Ru1 -113.13(19)
C7 C8 C10 Ru1 55.27(15)
C9 C8 C10 Ru1 -118.7(2)
N2 C12 C13 C14 179.8(2)
C17 C12 C13 C14 -0.6(3)
C12 C13 C14 C15 0.2(3)
C13 C14 C15 C16 0.2(3)
C14 C15 C16 C17 -0.1(3)
C15 C16 C17 N1 -179.58(18)
C15 C16 C17 C12 -0.3(3)
N2 C12 C17 C16 -179.60(16)
C13 C12 C17 C16 0.7(3)
N2 C12 C17 N1 -0.2(2)
C13 C12 C17 N1 -179.85(17)
N2 C11 N1 C17 -0.1(2)
N2 C11 N1 Ru1 -177.34(13)
C16 C17 N1 C11 179.49(19)
C12 C17 N1 C11 0.16(19)
C16 C17 N1 Ru1 -3.7(3)
C12 C17 N1 Ru1 177.00(12)
N1 C11 N2 C12 0.0(2)
C13 C12 N2 C11 179.8(2)
C17 C12 N2 C11 0.1(2)
C11 N1 Ru1 C10 -61.36(15)
C17 N1 Ru1 C10 122.23(16)
C11 N1 Ru1 C1 118.12(16)
C17 N1 Ru1 C1 -58.29(16)
C11 N1 Ru1 C4 106.08(17)
C17 N1 Ru1 C4 -70.3(2)
C11 N1 Ru1 C7 -70.58(19)
C17 N1 Ru1 C7 113.01(17)
C11 N1 Ru1 C8 -45.34(16)
C17 N1 Ru1 C8 138.25(15)
C11 N1 Ru1 C2 132.50(15)
C17 N1 Ru1 C2 -43.91(17)
C11 N1 Ru1 Cl1 34.76(14)
C17 N1 Ru1 Cl1 -141.65(15)
C11 N1 Ru1 Cl2 -144.57(14)
C17 N1 Ru1 Cl2 39.02(15)
C8 C10 Ru1 N1 154.87(13)
C8 C10 Ru1 C1 153.2(3)
C8 C10 Ru1 C4 -14.90(18)
C8 C10 Ru1 C7 -30.81(11)
C8 C10 Ru1 C2 -63.8(3)
C8 C10 Ru1 Cl1 70.58(12)
C8 C10 Ru1 Cl2 -115.71(12)
C2 C1 Ru1 N1 157.15(14)
C2 C1 Ru1 C10 158.9(3)
C2 C1 Ru1 C4 -30.81(13)
C2 C1 Ru1 C7 -16.24(18)
C2 C1 Ru1 C8 -66.6(3)
C2 C1 Ru1 Cl1 -116.62(13)
C2 C1 Ru1 Cl2 69.86(13)
C2 C4 Ru1 N1 43.99(19)
C5 C4 Ru1 N1 165.38(13)
C2 C4 Ru1 C10 -153.18(13)
C5 C4 Ru1 C10 -31.8(2)
C2 C4 Ru1 C1 30.75(13)
C5 C4 Ru1 C1 152.14(19)
C2 C4 Ru1 C7 -137.98(14)
C5 C4 Ru1 C7 -16.59(15)
C2 C4 Ru1 C8 -161.98(13)
C5 C4 Ru1 C8 -40.60(17)
C5 C4 Ru1 C2 121.4(2)
C2 C4 Ru1 Cl1 115.96(13)
C5 C4 Ru1 Cl1 -122.66(16)
C2 C4 Ru1 Cl2 -60.88(13)
C5 C4 Ru1 Cl2 60.51(16)
C8 C7 Ru1 N1 40.88(17)
C6 C7 Ru1 N1 162.83(13)
C8 C7 Ru1 C10 30.73(12)
C6 C7 Ru1 C10 152.68(17)
C8 C7 Ru1 C1 -150.89(13)
C6 C7 Ru1 C1 -28.9(2)
C8 C7 Ru1 C4 -137.01(14)
C6 C7 Ru1 C4 -15.06(15)
C6 C7 Ru1 C8 121.9(2)
C8 C7 Ru1 C2 -160.43(12)
C6 C7 Ru1 C2 -38.48(16)
C8 C7 Ru1 Cl1 -59.22(12)
C6 C7 Ru1 Cl1 62.73(15)
C8 C7 Ru1 Cl2 116.66(11)
C6 C7 Ru1 Cl2 -121.39(15)
C10 C8 Ru1 N1 -27.65(14)
C7 C8 Ru1 N1 -156.31(11)
C9 C8 Ru1 N1 85.8(2)
C7 C8 Ru1 C10 -128.66(18)
C9 C8 Ru1 C10 113.4(2)
C10 C8 Ru1 C1 -158.9(2)
C7 C8 Ru1 C1 72.5(2)
C9 C8 Ru1 C1 -45.4(3)
C10 C8 Ru1 C4 169.08(13)
C7 C8 Ru1 C4 40.42(13)
C9 C8 Ru1 C4 -77.5(2)
C10 C8 Ru1 C7 128.66(18)
C9 C8 Ru1 C7 -117.9(2)
C10 C8 Ru1 C2 155.00(13)
C7 C8 Ru1 C2 26.34(16)
C9 C8 Ru1 C2 -91.6(2)
C10 C8 Ru1 Cl1 -108.97(12)
C7 C8 Ru1 Cl1 122.38(11)
C9 C8 Ru1 Cl1 4.47(18)
C10 C8 Ru1 Cl2 64.90(12)
C7 C8 Ru1 Cl2 -63.75(11)
C9 C8 Ru1 Cl2 178.34(18)
C1 C2 Ru1 N1 -24.66(15)
C4 C2 Ru1 N1 -153.19(13)
C3 C2 Ru1 N1 89.6(2)
C1 C2 Ru1 C10 -162.3(2)
C4 C2 Ru1 C10 69.2(3)
C3 C2 Ru1 C10 -48.0(3)
C4 C2 Ru1 C1 -128.5(2)
C3 C2 Ru1 C1 114.2(3)
C1 C2 Ru1 C4 128.5(2)
C3 C2 Ru1 C4 -117.3(3)
C1 C2 Ru1 C7 168.08(13)
C4 C2 Ru1 C7 39.55(14)
C3 C2 Ru1 C7 -77.7(2)
C1 C2 Ru1 C8 152.73(13)
C4 C2 Ru1 C8 24.20(17)
C3 C2 Ru1 C8 -93.1(2)
C1 C2 Ru1 Cl1 63.88(13)
C4 C2 Ru1 Cl1 -64.65(13)
C3 C2 Ru1 Cl1 178.1(2)
C1 C2 Ru1 Cl2 -110.46(13)
C4 C2 Ru1 Cl2 121.01(13)
C3 C2 Ru1 Cl2 3.8(2)
